data_7150680
loop_
_publ_author_name
'Willans, Charlotte E.'
'Anderson, Kirsty M.'
'Potts, Lydia C.'
'Steed, Jonathan W.'

_publ_section_title
;
 Allosteric effects in a tetrapodal imidazolium-derived calix[4]arene
 anion receptor
;
_journal_issue 13
_journal_name_full 'Organic &amp; Biomolecular Chemistry'
_journal_page_first 2756
_journal_page_last 2760
_journal_paper_doi 10.1039/b904148f
_journal_volume 7
_journal_year 2009
_chemical_formula_moiety 'C60 H76 N8, 4(N O3), (C2H3N)0.66, (H2 O)1.34'
_chemical_formula_sum 'C61.33 H80.68 N12.66 O13.34'
_chemical_formula_weight 1205.98
_chemical_name_systematic
;
?
;
_space_group_IT_number 2
_symmetry_cell_setting triclinic
_symmetry_space_group_name_Hall '-P 1'
_symmetry_space_group_name_H-M 'P -1'
_atom_sites_solution_hydrogens geom
_atom_sites_solution_primary direct
_atom_sites_solution_secondary difmap
_audit_creation_method SHELXL-97
_cell_angle_alpha 114.2490(10)
_cell_angle_beta 97.9090(10)
_cell_angle_gamma 99.5570(10)
_cell_formula_units_Z 2
_cell_length_a 11.2373(3)
_cell_length_b 16.0639(5)
_cell_length_c 19.0982(6)
_cell_measurement_temperature 120(2)
_cell_volume 3017.42(16)
_computing_cell_refinement SMART
_computing_data_collection SMART
_computing_data_reduction SAINT
_computing_molecular_graphics X-Seed
_computing_publication_material X-Seed
_computing_structure_refinement 'SHELXL-97 (Sheldrick, 1997)'
_computing_structure_solution 'SHELXS-97 (Sheldrick, 1990)'
_diffrn_ambient_temperature 120(2)
_diffrn_measured_fraction_theta_full 0.998
_diffrn_measured_fraction_theta_max 0.998
_diffrn_measurement_device_type 'SMART 6k'
_diffrn_radiation_monochromator graphite
_diffrn_radiation_source 'fine-focus sealed tube'
_diffrn_radiation_type MoK\a
_diffrn_radiation_wavelength 0.71073
_diffrn_reflns_av_R_equivalents 0.0667
_diffrn_reflns_av_sigmaI/netI 0.0862
_diffrn_reflns_limit_h_max 15
_diffrn_reflns_limit_h_min -15
_diffrn_reflns_limit_k_max 21
_diffrn_reflns_limit_k_min -22
_diffrn_reflns_limit_l_max 26
_diffrn_reflns_limit_l_min -26
_diffrn_reflns_number 51679
_diffrn_reflns_theta_full 29.18
_diffrn_reflns_theta_max 29.18
_diffrn_reflns_theta_min 1.20
_exptl_absorpt_coefficient_mu 0.095
_exptl_absorpt_correction_T_max 1.000000
_exptl_absorpt_correction_T_min 0.884897
_exptl_absorpt_correction_type multi-scan
_exptl_absorpt_process_details SADABS
_exptl_crystal_colour colourless
_exptl_crystal_density_diffrn 1.327
_exptl_crystal_density_method 'not measured'
_exptl_crystal_description block
_exptl_crystal_F_000 1283
_exptl_crystal_size_max 0.2
_exptl_crystal_size_mid 0.2
_exptl_crystal_size_min 0.1
_refine_diff_density_max 0.825
_refine_diff_density_min -0.466
_refine_diff_density_rms 0.071
_refine_ls_extinction_method none
_refine_ls_goodness_of_fit_ref 1.029
_refine_ls_hydrogen_treatment calc
_refine_ls_matrix_type full
_refine_ls_number_parameters 848
_refine_ls_number_reflns 16296
_refine_ls_number_restraints 0
_refine_ls_restrained_S_all 1.029
_refine_ls_R_factor_all 0.1660
_refine_ls_R_factor_gt 0.0784
_refine_ls_shift/su_max 0.022
_refine_ls_shift/su_mean 0.001
_refine_ls_structure_factor_coef Fsqd
_refine_ls_weighting_details 'calc w=1/[\s^2^(Fo^2^)+(0.1434P)^2^+0.4341P] where P=(Fo^2^+2Fc^2^)/3'
_refine_ls_weighting_scheme calc
_refine_ls_wR_factor_gt 0.2197
_refine_ls_wR_factor_ref 0.2765
_reflns_number_gt 7770
_reflns_number_total 16296
_reflns_threshold_expression >2sigma(I)
_cod_data_source_file b904148f.txt
_cod_data_source_block c:\rawdat~1\charlo~1\08srv469\work\sad
_cod_depositor_comments
;
The following automatic conversions were performed:
'_symmetry_cell_setting' value 'Triclinic' changed to 'triclinic'
according to '/home/saulius/struct/CIF-dictionaries/cif_core.dic'
dictionary named 'cif_core.dic' version 2.4.1 from 2010-06-29.

Automatic conversion script
Id: cif_fix_enum 1527 2010-12-29 10:47:43Z saulius 
;
_cod_original_sg_symbol_H-M P-1
_cod_database_code 7150680

loop_
_symmetry_equiv_pos_as_xyz
'x, y, z'
'-x, -y, -z'

loop_
_atom_site_label
_atom_site_type_symbol
_atom_site_fract_x
_atom_site_fract_y
_atom_site_fract_z
_atom_site_U_iso_or_equiv
_atom_site_adp_type
_atom_site_occupancy
_atom_site_symmetry_multiplicity
_atom_site_calc_flag
_atom_site_refinement_flags
_atom_site_disorder_assembly
_atom_site_disorder_group
O1 O 1.1443(4) 0.2377(3) 0.1562(2) 0.1088(14) Uani 1 1 d . . .
O2 O 1.2813(3) 0.1742(3) 0.1858(2) 0.0880(11) Uani 1 1 d . . .
O3 O 1.1417(5) 0.1025(3) 0.0752(2) 0.1138(15) Uani 1 1 d . . .
O4 O 0.6956(3) 0.7138(2) 0.55855(19) 0.0734(9) Uani 1 1 d . . .
O5 O 0.8904(3) 0.7240(2) 0.59799(18) 0.0753(9) Uani 1 1 d . . .
O6 O 0.7719(2) 0.59393(17) 0.50947(15) 0.0475(6) Uani 1 1 d . . .
O7 O 0.7299(4) 0.2562(3) 0.4488(3) 0.1189(17) Uani 1 1 d . . .
O8 O 0.7486(3) 0.1389(2) 0.4699(2) 0.0711(8) Uani 1 1 d . . .
O9 O 0.6415(3) 0.2273(3) 0.5309(3) 0.1193(17) Uani 1 1 d . . .
O10 O 0.5156(16) 0.0871(12) -0.2058(10) 0.130(8) Uani 0.454(18) 1 d P A 2
O11 O 0.3643(18) 0.1352(12) -0.208(3) 0.31(2) Uani 0.454(18) 1 d P A 2
O12 O 0.3728(19) 0.060(2) -0.1497(14) 0.203(10) Uani 0.454(18) 1 d P A 2
O10' O 0.5458(9) 0.0764(7) -0.1574(10) 0.104(4) Uani 0.546(18) 1 d P A 1
O11' O 0.4267(19) 0.1056(7) -0.2475(5) 0.153(8) Uani 0.546(18) 1 d P A 1
O12' O 0.3714(5) 0.1134(6) -0.1443(3) 0.057(3) Uani 0.546(18) 1 d P A 1
O1W O 1.8512(15) 0.2539(12) 0.3530(7) 0.126(6) Uani 0.336(8) 1 d P B 2
O2W O 0.5907(6) -0.0415(8) -0.0941(4) 0.249(5) Uani 1 1 d . . .
N1 N 0.5973(3) 0.9255(2) 0.61482(16) 0.0416(7) Uani 1 1 d . . .
N2 N 0.6488(2) 0.93810(18) 0.51377(15) 0.0359(6) Uani 1 1 d . . .
N3 N 0.9298(4) 1.0176(3) 0.2631(2) 0.0756(11) Uani 1 1 d . . .
N4 N 0.9947(3) 0.9387(2) 0.16040(18) 0.0469(7) Uani 1 1 d . . .
N5 N 1.4721(2) 0.4247(2) 0.38052(15) 0.0373(6) Uani 1 1 d . . .
N6 N 1.2926(2) 0.44663(19) 0.34794(15) 0.0340(6) Uani 1 1 d . . .
N7 N 0.7680(5) 0.1308(4) 0.0767(3) 0.0937(15) Uani 1 1 d . . .
N8 N 0.6544(3) 0.2182(2) 0.05653(19) 0.0550(8) Uani 1 1 d . . .
N9 N 1.1867(4) 0.1729(3) 0.1402(2) 0.0655(10) Uani 1 1 d . . .
N10 N 0.7856(3) 0.6781(2) 0.55526(17) 0.0426(7) Uani 1 1 d . . .
N11 N 0.7042(3) 0.2064(2) 0.4830(2) 0.0512(8) Uani 1 1 d . . .
N12 N 0.4389(6) 0.0965(3) -0.1886(3) 0.0873(15) Uani 1 1 d . . .
N1S N 1.6508(6) 0.1811(6) 0.2292(4) 0.092(3) Uani 0.664(8) 1 d P B 1
C1 C 0.7055(3) 0.8172(2) 0.40145(17) 0.0340(7) Uani 1 1 d . . .
C2 C 0.6122(3) 0.7411(2) 0.34340(17) 0.0332(7) Uani 1 1 d . . .
C3 C 0.6378(3) 0.6525(2) 0.30818(16) 0.0290(6) Uani 1 1 d . . .
C4 C 0.7512(3) 0.6383(2) 0.33613(16) 0.0272(6) Uani 1 1 d . . .
C5 C 0.8445(3) 0.7149(2) 0.39432(16) 0.0300(6) Uani 1 1 d . . .
C6 C 0.8215(3) 0.8041(2) 0.42776(17) 0.0326(6) Uani 1 1 d . . .
C7 C 0.9167(3) 0.8854(2) 0.4966(2) 0.0454(8) Uani 1 1 d . . .
H7A H 0.9349 0.8683 0.5399 0.068 Uiso 1 1 calc R . .
H7B H 0.8836 0.9415 0.5146 0.068 Uiso 1 1 calc R . .
H7C H 0.9930 0.8988 0.4795 0.068 Uiso 1 1 calc R . .
C8 C 0.4840(3) 0.7541(3) 0.3218(2) 0.0445(8) Uani 1 1 d . . .
H8A H 0.4769 0.7655 0.2750 0.067 Uiso 1 1 calc R . .
H8B H 0.4707 0.8080 0.3659 0.067 Uiso 1 1 calc R . .
H8C H 0.4215 0.6971 0.3106 0.067 Uiso 1 1 calc R . .
C9 C 0.7690(3) 0.5401(2) 0.30858(17) 0.0319(6) Uani 1 1 d . . .
H9A H 0.8126 0.5264 0.2656 0.048 Uiso 1 1 calc R . .
H9B H 0.6880 0.4949 0.2897 0.048 Uiso 1 1 calc R . .
H9C H 0.8181 0.5348 0.3525 0.048 Uiso 1 1 calc R . .
C10 C 0.6820(3) 0.9152(2) 0.43655(18) 0.0385(7) Uani 1 1 d . . .
H10A H 0.7573 0.9624 0.4435 0.046 Uiso 1 1 calc R . .
H10B H 0.6137 0.9184 0.3997 0.046 Uiso 1 1 calc R . .
C11 C 0.6238(3) 0.8791(2) 0.5454(2) 0.0435(8) Uani 1 1 d . . .
H11 H 0.6246 0.8144 0.5222 0.052 Uiso 1 1 calc R . .
C12 C 0.6378(3) 1.0256(2) 0.5650(2) 0.0412(8) Uani 1 1 d . . .
H12 H 0.6509 1.0812 0.5577 0.049 Uiso 1 1 calc R . .
C13 C 0.6047(3) 1.0169(2) 0.6277(2) 0.0434(8) Uani 1 1 d . . .
H13 H 0.5895 1.0653 0.6724 0.052 Uiso 1 1 calc R . .
C14 C 0.5637(4) 0.8853(3) 0.6678(2) 0.0567(10) Uani 1 1 d . . .
H14A H 0.4741 0.8577 0.6530 0.085 Uiso 1 1 calc R . .
H14B H 0.5867 0.9350 0.7223 0.085 Uiso 1 1 calc R . .
H14C H 0.6078 0.8363 0.6637 0.085 Uiso 1 1 calc R . .
C15 C 0.5383(3) 0.5713(2) 0.24129(16) 0.0311(6) Uani 1 1 d . . .
H15A H 0.4728 0.5984 0.2251 0.037 Uiso 1 1 calc R . .
H15B H 0.5003 0.5301 0.2633 0.037 Uiso 1 1 calc R . .
C16 C 0.5754(2) 0.5086(2) 0.16663(16) 0.0276(6) Uani 1 1 d . . .
C17 C 0.6294(2) 0.5507(2) 0.12273(16) 0.0280(6) Uani 1 1 d . . .
C18 C 0.6564(2) 0.4946(2) 0.05131(16) 0.0272(6) Uani 1 1 d . . .
C19 C 0.6221(3) 0.3963(2) 0.02011(17) 0.0310(6) Uani 1 1 d . . .
C20 C 0.5713(3) 0.3553(2) 0.06483(17) 0.0295(6) Uani 1 1 d . . .
C21 C 0.5491(3) 0.4113(2) 0.13876(16) 0.0303(6) Uani 1 1 d . . .
C22 C 0.4960(3) 0.3608(2) 0.18369(18) 0.0364(7) Uani 1 1 d . . .
H22A H 0.5012 0.4068 0.2378 0.055 Uiso 1 1 calc R . .
H22B H 0.5434 0.3152 0.1847 0.055 Uiso 1 1 calc R . .
H22C H 0.4091 0.3278 0.1576 0.055 Uiso 1 1 calc R . .
C23 C 0.6551(3) 0.6558(2) 0.15148(17) 0.0329(7) Uani 1 1 d . . .
H23A H 0.7388 0.6855 0.1854 0.049 Uiso 1 1 calc R . .
H23B H 0.5944 0.6802 0.1815 0.049 Uiso 1 1 calc R . .
H23C H 0.6490 0.6703 0.1062 0.049 Uiso 1 1 calc R . .
C24 C 0.6416(3) 0.3354(2) -0.06033(18) 0.0406(8) Uani 1 1 d . . .
H24A H 0.7303 0.3391 -0.0570 0.061 Uiso 1 1 calc R . .
H24B H 0.6102 0.3577 -0.0982 0.061 Uiso 1 1 calc R . .
H24C H 0.5969 0.2699 -0.0778 0.061 Uiso 1 1 calc R . .
C25 C 0.5426(3) 0.2444(2) 0.03354(18) 0.0345(7) Uani 1 1 d . . .
H25A H 0.4760 0.2236 0.0560 0.041 Uiso 1 1 calc R . .
H25B H 0.5139 0.2130 -0.0246 0.041 Uiso 1 1 calc R . .
C26 C 0.6514(6) 0.1380(4) 0.0595(4) 0.0965(19) Uani 1 1 d . . .
H26 H 0.5785 0.0923 0.0509 0.116 Uiso 1 1 calc R . .
C27 C 0.7735(5) 0.2599(4) 0.0699(4) 0.0919(18) Uani 1 1 d . . .
H27 H 0.8033 0.3187 0.0697 0.110 Uiso 1 1 calc R . .
C28 C 0.8452(6) 0.2068(5) 0.0837(4) 0.0926(18) Uani 1 1 d . . .
H28 H 0.9332 0.2210 0.0959 0.111 Uiso 1 1 calc R . .
C29 C 0.8012(8) 0.0498(5) 0.0849(5) 0.164(4) Uani 1 1 d . . .
H29A H 0.8583 0.0268 0.0511 0.247 Uiso 1 1 calc R . .
H29B H 0.7260 -0.0005 0.0690 0.247 Uiso 1 1 calc R . .
H29C H 0.8413 0.0693 0.1400 0.247 Uiso 1 1 calc R . .
C30 C 0.7216(3) 0.5410(2) 0.00618(16) 0.0313(6) Uani 1 1 d . . .
H30A H 0.7378 0.4905 -0.0402 0.038 Uiso 1 1 calc R . .
H30B H 0.6630 0.5701 -0.0140 0.038 Uiso 1 1 calc R . .
C31 C 0.8429(3) 0.6156(2) 0.05057(16) 0.0285(6) Uani 1 1 d . . .
C32 C 0.8622(3) 0.7026(2) 0.04751(16) 0.0304(6) Uani 1 1 d . . .
C33 C 0.9774(3) 0.7689(2) 0.08705(17) 0.0328(7) Uani 1 1 d . . .
C34 C 1.0709(3) 0.7506(2) 0.13226(17) 0.0320(6) Uani 1 1 d . . .
C35 C 1.0501(3) 0.6650(2) 0.13641(16) 0.0299(6) Uani 1 1 d . . .
C36 C 0.9392(3) 0.5960(2) 0.09222(16) 0.0288(6) Uani 1 1 d . . .
C37 C 0.9265(3) 0.4985(2) 0.08695(18) 0.0344(7) Uani 1 1 d . . .
H37A H 0.8953 0.4961 0.1317 0.052 Uiso 1 1 calc R . .
H37B H 1.0076 0.4836 0.0882 0.052 Uiso 1 1 calc R . .
H37C H 0.8684 0.4525 0.0376 0.052 Uiso 1 1 calc R . .
C38 C 0.7635(3) 0.7265(2) 0.00182(19) 0.0369(7) Uani 1 1 d . . .
H38A H 0.7346 0.7782 0.0386 0.055 Uiso 1 1 calc R . .
H38B H 0.6937 0.6710 -0.0276 0.055 Uiso 1 1 calc R . .
H38C H 0.7982 0.7457 -0.0351 0.055 Uiso 1 1 calc R . .
C39 C 1.0008(3) 0.8644(2) 0.08539(19) 0.0400(8) Uani 1 1 d . . .
H39A H 1.0835 0.8789 0.0747 0.048 Uiso 1 1 calc R . .
H39B H 0.9379 0.8618 0.0423 0.048 Uiso 1 1 calc R . .
C40 C 0.9050(4) 0.9373(3) 0.1992(2) 0.0532(9) Uani 1 1 d . . .
H40 H 0.8344 0.8865 0.1831 0.064 Uiso 1 1 calc R . .
C41 C 1.0816(4) 1.0233(3) 0.2032(3) 0.0657(12) Uani 1 1 d . . .
H41 H 1.1554 1.0429 0.1892 0.079 Uiso 1 1 calc R . .
C42 C 1.0438(5) 1.0730(4) 0.2678(3) 0.0808(15) Uani 1 1 d . . .
H42 H 1.0857 1.1337 0.3086 0.097 Uiso 1 1 calc R . .
C43 C 0.8529(6) 1.0426(6) 0.3207(3) 0.127(3) Uani 1 1 d . . .
H43A H 0.7655 1.0124 0.2939 0.191 Uiso 1 1 calc R . .
H43B H 0.8647 1.1111 0.3465 0.191 Uiso 1 1 calc R . .
H43C H 0.8769 1.0210 0.3605 0.191 Uiso 1 1 calc R . .
C44 C 1.1913(3) 0.8265(2) 0.1750(2) 0.0393(7) Uani 1 1 d . . .
H44A H 1.1800 0.8745 0.2240 0.059 Uiso 1 1 calc R . .
H44B H 1.2146 0.8557 0.1412 0.059 Uiso 1 1 calc R . .
H44C H 1.2570 0.7980 0.1873 0.059 Uiso 1 1 calc R . .
C45 C 1.1493(3) 0.6433(2) 0.18534(18) 0.0322(7) Uani 1 1 d . . .
H45A H 1.1818 0.5935 0.1481 0.039 Uiso 1 1 calc R . .
H45B H 1.2186 0.7005 0.2129 0.039 Uiso 1 1 calc R . .
C46 C 1.1145(2) 0.6118(2) 0.24690(16) 0.0302(6) Uani 1 1 d . . .
C47 C 1.1438(2) 0.5312(2) 0.24808(17) 0.0304(6) Uani 1 1 d . . .
C48 C 1.1221(3) 0.5093(2) 0.31042(18) 0.0327(7) Uani 1 1 d . . .
C49 C 1.0699(3) 0.5658(2) 0.36993(17) 0.0323(7) Uani 1 1 d . . .
C50 C 1.0335(3) 0.6427(2) 0.36495(16) 0.0299(6) Uani 1 1 d . . .
C51 C 1.0616(2) 0.6688(2) 0.30637(16) 0.0299(6) Uani 1 1 d . . .
C52 C 1.0421(3) 0.7608(2) 0.31020(19) 0.0367(7) Uani 1 1 d . . .
H52A H 1.1079 0.7887 0.2918 0.055 Uiso 1 1 calc R . .
H52B H 1.0444 0.8040 0.3648 0.055 Uiso 1 1 calc R . .
H52C H 0.9614 0.7498 0.2765 0.055 Uiso 1 1 calc R . .
C53 C 1.2009(3) 0.4677(2) 0.18622(18) 0.0348(7) Uani 1 1 d . . .
H53A H 1.1351 0.4211 0.1411 0.052 Uiso 1 1 calc R . .
H53B H 1.2490 0.4354 0.2087 0.052 Uiso 1 1 calc R . .
H53C H 1.2556 0.5056 0.1687 0.052 Uiso 1 1 calc R . .
C54 C 1.1584(3) 0.4245(2) 0.3136(2) 0.0381(7) Uani 1 1 d . . .
H54A H 1.1106 0.4037 0.3458 0.046 Uiso 1 1 calc R . .
H54B H 1.1379 0.3723 0.2596 0.046 Uiso 1 1 calc R . .
C55 C 1.3700(3) 0.5338(2) 0.39746(18) 0.0382(7) Uani 1 1 d . . .
H55 H 1.3482 0.5925 0.4142 0.046 Uiso 1 1 calc R . .
C56 C 1.4825(3) 0.5204(2) 0.41784(18) 0.0382(7) Uani 1 1 d . . .
H56 H 1.5550 0.5677 0.4514 0.046 Uiso 1 1 calc R . .
C57 C 1.3571(3) 0.3809(2) 0.33840(18) 0.0355(7) Uani 1 1 d . . .
H57 H 1.3260 0.3149 0.3071 0.043 Uiso 1 1 calc R . .
C58 C 1.5720(4) 0.3777(3) 0.3873(2) 0.0503(9) Uani 1 1 d . . .
H58A H 1.5612 0.3509 0.4245 0.075 Uiso 1 1 calc R . .
H58B H 1.6524 0.4237 0.4066 0.075 Uiso 1 1 calc R . .
H58C H 1.5690 0.3273 0.3355 0.075 Uiso 1 1 calc R . .
C59 C 1.0551(3) 0.5443(3) 0.4387(2) 0.0462(9) Uani 1 1 d . . .
H59A H 1.0706 0.6034 0.4868 0.069 Uiso 1 1 calc R . .
H59B H 1.1145 0.5084 0.4455 0.069 Uiso 1 1 calc R . .
H59C H 0.9706 0.5072 0.4283 0.069 Uiso 1 1 calc R . .
C60 C 0.9675(3) 0.7002(2) 0.42541(17) 0.0328(7) Uani 1 1 d . . .
H60A H 0.9529 0.6691 0.4598 0.039 Uiso 1 1 calc R . .
H60B H 1.0245 0.7630 0.4590 0.039 Uiso 1 1 calc R . .
C2S C 1.7440(9) 0.2344(7) 0.2666(5) 0.085(3) Uani 0.664(8) 1 d P B 1
C3S C 1.8550(8) 0.3010(7) 0.3112(7) 0.107(4) Uani 0.664(8) 1 d P B 1
H3S1 H 1.8850 0.3340 0.2813 0.161 Uiso 0.664(8) 1 calc PR B 1
H3S2 H 1.9169 0.2693 0.3229 0.161 Uiso 0.664(8) 1 calc PR B 1
H3S3 H 1.8413 0.3465 0.3606 0.161 Uiso 0.664(8) 1 calc PR B 1

loop_
_atom_site_aniso_label
_atom_site_aniso_U_11
_atom_site_aniso_U_22
_atom_site_aniso_U_33
_atom_site_aniso_U_23
_atom_site_aniso_U_13
_atom_site_aniso_U_12
O1 0.145(4) 0.076(3) 0.092(3) 0.025(2) 0.009(3) 0.038(3)
O2 0.077(2) 0.099(3) 0.078(2) 0.042(2) 0.0074(19) -0.003(2)
O3 0.180(4) 0.085(3) 0.052(2) 0.016(2) -0.010(2) 0.039(3)
O4 0.102(2) 0.087(2) 0.092(2) 0.0673(19) 0.068(2) 0.068(2)
O5 0.081(2) 0.071(2) 0.0541(18) 0.0189(16) 0.0124(17) -0.0070(17)
O6 0.0557(15) 0.0478(15) 0.0473(14) 0.0237(12) 0.0182(12) 0.0212(12)
O7 0.108(3) 0.107(3) 0.155(4) 0.102(3) -0.029(3) -0.008(2)
O8 0.080(2) 0.0506(17) 0.088(2) 0.0289(16) 0.0266(18) 0.0282(16)
O9 0.063(2) 0.099(3) 0.141(4) -0.006(3) 0.050(2) 0.016(2)
O10 0.096(10) 0.157(13) 0.101(12) 0.010(10) 0.084(10) 0.014(9)
O11 0.174(15) 0.109(11) 0.72(6) 0.18(2) 0.27(3) 0.068(11)
O12 0.180(16) 0.25(3) 0.226(19) 0.143(19) 0.102(14) 0.040(16)
O10' 0.057(5) 0.074(5) 0.153(11) 0.023(7) 0.039(6) 0.007(3)
O11' 0.29(2) 0.102(7) 0.058(5) 0.034(5) 0.066(8) -0.008(10)
O12' 0.034(3) 0.080(5) 0.035(3) 0.007(3) 0.016(2) 0.002(3)
O1W 0.149(13) 0.158(14) 0.061(7) 0.047(8) 0.033(8) 0.006(10)
O2W 0.152(6) 0.453(13) 0.124(5) 0.082(7) 0.047(4) 0.140(7)
N1 0.0490(17) 0.0429(16) 0.0351(14) 0.0168(13) 0.0112(13) 0.0169(13)
N2 0.0392(15) 0.0365(15) 0.0333(14) 0.0149(12) 0.0075(11) 0.0152(12)
N3 0.078(3) 0.081(3) 0.048(2) 0.007(2) 0.0044(19) 0.035(2)
N4 0.0489(17) 0.0458(17) 0.0506(18) 0.0275(15) 0.0073(14) 0.0103(14)
N5 0.0407(15) 0.0557(17) 0.0332(13) 0.0275(13) 0.0166(12) 0.0292(13)
N6 0.0376(14) 0.0479(16) 0.0308(13) 0.0256(13) 0.0140(11) 0.0207(12)
N7 0.122(4) 0.114(4) 0.084(3) 0.054(3) 0.036(3) 0.086(3)
N8 0.067(2) 0.061(2) 0.0545(19) 0.0325(17) 0.0231(17) 0.0352(18)
N9 0.086(3) 0.062(2) 0.047(2) 0.029(2) 0.009(2) 0.007(2)
N10 0.0544(18) 0.0508(18) 0.0408(16) 0.0294(15) 0.0260(15) 0.0225(15)
N11 0.0400(17) 0.0480(18) 0.066(2) 0.0254(17) 0.0082(16) 0.0144(14)
N12 0.095(4) 0.054(3) 0.071(3) -0.009(2) 0.038(3) -0.007(3)
N1S 0.055(4) 0.127(6) 0.070(4) 0.031(4) 0.004(3) 0.004(4)
C1 0.0366(16) 0.0421(18) 0.0290(15) 0.0177(14) 0.0111(13) 0.0158(14)
C2 0.0338(15) 0.0451(18) 0.0271(14) 0.0174(14) 0.0118(12) 0.0179(14)
C3 0.0252(14) 0.0417(17) 0.0222(13) 0.0139(13) 0.0083(11) 0.0118(12)
C4 0.0271(14) 0.0395(16) 0.0220(13) 0.0166(12) 0.0111(11) 0.0139(12)
C5 0.0281(14) 0.0420(17) 0.0261(14) 0.0188(13) 0.0104(12) 0.0112(13)
C6 0.0308(15) 0.0396(17) 0.0285(15) 0.0148(13) 0.0089(12) 0.0104(13)
C7 0.0409(18) 0.043(2) 0.046(2) 0.0148(17) 0.0064(15) 0.0105(15)
C8 0.0398(18) 0.053(2) 0.0398(18) 0.0147(16) 0.0082(15) 0.0266(16)
C9 0.0298(15) 0.0411(17) 0.0263(14) 0.0144(13) 0.0066(12) 0.0139(13)
C10 0.0445(18) 0.0441(19) 0.0320(16) 0.0178(15) 0.0116(14) 0.0197(15)
C11 0.053(2) 0.0414(19) 0.0394(18) 0.0167(16) 0.0162(16) 0.0182(16)
C12 0.0450(19) 0.0323(17) 0.0401(18) 0.0096(15) 0.0041(15) 0.0157(15)
C13 0.0452(19) 0.0422(19) 0.0377(18) 0.0109(15) 0.0051(15) 0.0194(16)
C14 0.074(3) 0.061(2) 0.044(2) 0.027(2) 0.023(2) 0.023(2)
C15 0.0244(14) 0.0456(18) 0.0264(14) 0.0168(13) 0.0084(11) 0.0123(13)
C16 0.0231(13) 0.0404(17) 0.0232(13) 0.0165(13) 0.0059(11) 0.0112(12)
C17 0.0241(13) 0.0385(16) 0.0242(13) 0.0159(13) 0.0045(11) 0.0104(12)
C18 0.0224(13) 0.0396(17) 0.0227(13) 0.0162(12) 0.0050(11) 0.0094(12)
C19 0.0252(14) 0.0433(18) 0.0251(14) 0.0145(13) 0.0072(11) 0.0103(13)
C20 0.0239(14) 0.0352(16) 0.0302(15) 0.0145(13) 0.0058(11) 0.0091(12)
C21 0.0232(13) 0.0455(18) 0.0257(14) 0.0187(13) 0.0051(11) 0.0099(12)
C22 0.0357(16) 0.0439(18) 0.0349(16) 0.0220(15) 0.0114(13) 0.0082(14)
C23 0.0337(16) 0.0416(18) 0.0298(15) 0.0194(14) 0.0098(12) 0.0143(13)
C24 0.0384(17) 0.0460(19) 0.0311(16) 0.0113(15) 0.0115(14) 0.0070(15)
C25 0.0315(15) 0.0469(19) 0.0295(15) 0.0204(14) 0.0079(12) 0.0113(14)
C26 0.112(5) 0.071(3) 0.105(4) 0.036(3) 0.004(4) 0.047(3)
C27 0.069(3) 0.112(4) 0.138(5) 0.087(4) 0.030(3) 0.045(3)
C28 0.092(4) 0.132(5) 0.113(5) 0.089(4) 0.045(4) 0.069(4)
C29 0.204(9) 0.126(6) 0.171(8) 0.057(6) -0.001(7) 0.120(6)
C30 0.0296(15) 0.0430(17) 0.0228(13) 0.0161(13) 0.0060(11) 0.0081(13)
C31 0.0269(14) 0.0418(17) 0.0204(13) 0.0154(12) 0.0083(11) 0.0108(12)
C32 0.0289(14) 0.0462(18) 0.0250(14) 0.0218(13) 0.0092(12) 0.0137(13)
C33 0.0310(15) 0.0440(18) 0.0301(15) 0.0218(14) 0.0104(12) 0.0094(13)
C34 0.0269(14) 0.0455(18) 0.0264(14) 0.0182(14) 0.0081(12) 0.0081(13)
C35 0.0256(14) 0.0438(17) 0.0266(14) 0.0196(13) 0.0092(11) 0.0119(13)
C36 0.0302(14) 0.0434(17) 0.0224(13) 0.0198(13) 0.0124(11) 0.0142(13)
C37 0.0338(16) 0.0444(18) 0.0317(15) 0.0207(14) 0.0099(13) 0.0146(14)
C38 0.0335(16) 0.0464(19) 0.0372(17) 0.0253(15) 0.0043(13) 0.0117(14)
C39 0.0356(17) 0.059(2) 0.0359(17) 0.0325(17) 0.0073(14) 0.0091(15)
C40 0.050(2) 0.061(2) 0.043(2) 0.0174(19) 0.0054(17) 0.0155(19)
C41 0.063(3) 0.051(2) 0.077(3) 0.034(2) -0.006(2) 0.001(2)
C42 0.089(4) 0.059(3) 0.072(3) 0.015(3) -0.009(3) 0.019(3)
C43 0.100(5) 0.191(7) 0.053(3) 0.006(4) 0.013(3) 0.073(5)
C44 0.0304(16) 0.049(2) 0.0416(18) 0.0243(16) 0.0071(14) 0.0073(14)
C45 0.0240(14) 0.0497(19) 0.0348(16) 0.0271(15) 0.0108(12) 0.0136(13)
C46 0.0204(13) 0.0495(18) 0.0273(14) 0.0228(14) 0.0059(11) 0.0098(13)
C47 0.0204(13) 0.0479(18) 0.0272(14) 0.0195(14) 0.0062(11) 0.0113(12)
C48 0.0259(14) 0.0472(18) 0.0330(15) 0.0228(14) 0.0099(12) 0.0133(13)
C49 0.0267(14) 0.0507(19) 0.0309(15) 0.0253(15) 0.0116(12) 0.0154(13)
C50 0.0238(14) 0.0436(17) 0.0254(14) 0.0177(13) 0.0048(11) 0.0101(12)
C51 0.0216(13) 0.0443(17) 0.0260(14) 0.0179(13) 0.0038(11) 0.0087(12)
C52 0.0360(16) 0.0432(18) 0.0360(16) 0.0207(15) 0.0116(14) 0.0118(14)
C53 0.0332(16) 0.0490(19) 0.0308(15) 0.0220(15) 0.0117(13) 0.0174(14)
C54 0.0335(16) 0.053(2) 0.0418(18) 0.0296(16) 0.0163(14) 0.0159(15)
C55 0.0460(19) 0.048(2) 0.0340(16) 0.0249(16) 0.0144(14) 0.0225(16)
C56 0.0434(18) 0.048(2) 0.0295(15) 0.0194(15) 0.0104(13) 0.0200(15)
C57 0.0420(18) 0.0466(19) 0.0339(16) 0.0262(15) 0.0196(14) 0.0206(15)
C58 0.055(2) 0.068(2) 0.044(2) 0.0307(19) 0.0157(17) 0.039(2)
C59 0.050(2) 0.072(2) 0.0465(19) 0.0428(19) 0.0267(17) 0.0343(19)
C60 0.0309(15) 0.0464(18) 0.0261(14) 0.0190(14) 0.0077(12) 0.0133(13)
C2S 0.090(6) 0.102(7) 0.074(5) 0.030(5) 0.044(5) 0.055(5)
C3S 0.070(6) 0.129(8) 0.102(7) 0.040(7) 0.014(5) 0.005(5)

loop_
_atom_type_symbol
_atom_type_description
_atom_type_scat_dispersion_real
_atom_type_scat_dispersion_imag
_atom_type_scat_source
C C 0.0033 0.0016 'International Tables Vol C Tables 4.2.6.8 and 6.1.1.4'
H H 0.0000 0.0000 'International Tables Vol C Tables 4.2.6.8 and 6.1.1.4'
N N 0.0061 0.0033 'International Tables Vol C Tables 4.2.6.8 and 6.1.1.4'
O O 0.0106 0.0060 'International Tables Vol C Tables 4.2.6.8 and 6.1.1.4'

loop_
_geom_angle_atom_site_label_1
_geom_angle_atom_site_label_2
_geom_angle_atom_site_label_3
_geom_angle
_geom_angle_site_symmetry_1
_geom_angle_site_symmetry_3
_geom_angle_publ_flag
C11 N1 C13 108.4(3) . . ?
C11 N1 C14 125.8(3) . . ?
C13 N1 C14 125.8(3) . . ?
C11 N2 C12 108.3(3) . . ?
C11 N2 C10 126.6(3) . . ?
C12 N2 C10 125.1(3) . . ?
C40 N3 C42 108.6(4) . . ?
C40 N3 C43 125.2(5) . . ?
C42 N3 C43 126.2(5) . . ?
C40 N4 C41 108.1(4) . . ?
C40 N4 C39 126.5(3) . . ?
C41 N4 C39 125.4(3) . . ?
C57 N5 C56 109.5(3) . . ?
C57 N5 C58 124.9(3) . . ?
C56 N5 C58 125.6(3) . . ?
C57 N6 C55 108.7(3) . . ?
C57 N6 C54 123.7(3) . . ?
C55 N6 C54 127.4(3) . . ?
C28 N7 C26 108.7(5) . . ?
C28 N7 C29 126.8(6) . . ?
C26 N7 C29 124.5(7) . . ?
C26 N8 C27 106.5(4) . . ?
C26 N8 C25 122.5(4) . . ?
C27 N8 C25 130.6(4) . . ?
O1 N9 O3 119.2(5) . . ?
O1 N9 O2 121.2(4) . . ?
O3 N9 O2 119.5(4) . . ?
O4 N10 O6 119.9(3) . . ?
O4 N10 O5 121.8(4) . . ?
O6 N10 O5 118.2(3) . . ?
O9 N11 O8 120.5(4) . . ?
O9 N11 O7 120.6(4) . . ?
O8 N11 O7 118.8(4) . . ?
O10 N12 O11' 75.9(14) . . ?
O10 N12 O12' 157.5(15) . . ?
O11' N12 O12' 125.0(12) . . ?
O10 N12 O11 127.7(19) . . ?
O11' N12 O11 54.8(16) . . ?
O12' N12 O11 70.7(16) . . ?
O10 N12 O12 132.1(18) . . ?
O11' N12 O12 140.6(14) . . ?
O12' N12 O12 37.5(12) . . ?
O11 N12 O12 99.3(15) . . ?
O10 N12 O10' 46.9(11) . . ?
O11' N12 O10' 122.8(13) . . ?
O12' N12 O10' 111.7(9) . . ?
O11 N12 O10' 164.5(10) . . ?
O12 N12 O10' 90.0(11) . . ?
C2 C1 C6 120.7(3) . . ?
C2 C1 C10 119.8(3) . . ?
C6 C1 C10 119.5(3) . . ?
C3 C2 C1 119.1(3) . . ?
C3 C2 C8 120.7(3) . . ?
C1 C2 C8 120.1(3) . . ?
C2 C3 C4 120.2(3) . . ?
C2 C3 C15 118.8(2) . . ?
C4 C3 C15 120.9(3) . . ?
C3 C4 C5 120.1(3) . . ?
C3 C4 C9 119.9(3) . . ?
C5 C4 C9 119.9(2) . . ?
C6 C5 C4 119.9(3) . . ?
C6 C5 C60 119.5(3) . . ?
C4 C5 C60 120.5(3) . . ?
C5 C6 C1 119.7(3) . . ?
C5 C6 C7 120.4(3) . . ?
C1 C6 C7 119.8(3) . . ?
N2 C10 C1 111.1(3) . . ?
N2 C11 N1 108.9(3) . . ?
C13 C12 N2 106.8(3) . . ?
C12 C13 N1 107.5(3) . . ?
C3 C15 C16 119.0(2) . . ?
C21 C16 C17 119.9(3) . . ?
C21 C16 C15 121.3(2) . . ?
C17 C16 C15 118.6(3) . . ?
C18 C17 C16 120.1(3) . . ?
C18 C17 C23 119.7(2) . . ?
C16 C17 C23 120.2(2) . . ?
C17 C18 C19 120.3(3) . . ?
C17 C18 C30 119.9(3) . . ?
C19 C18 C30 119.8(2) . . ?
C20 C19 C18 119.0(3) . . ?
C20 C19 C24 120.6(3) . . ?
C18 C19 C24 120.3(3) . . ?
C19 C20 C21 121.0(3) . . ?
C19 C20 C25 119.6(3) . . ?
C21 C20 C25 119.3(3) . . ?
C16 C21 C20 119.4(3) . . ?
C16 C21 C22 123.3(3) . . ?
C20 C21 C22 117.3(3) . . ?
N8 C25 C20 109.5(3) . . ?
N8 C26 N7 109.0(6) . . ?
N8 C27 C28 110.1(5) . . ?
N7 C28 C27 105.7(5) . . ?
C31 C30 C18 117.7(2) . . ?
C32 C31 C36 119.3(3) . . ?
C32 C31 C30 120.6(2) . . ?
C36 C31 C30 120.0(3) . . ?
C31 C32 C33 119.1(3) . . ?
C31 C32 C38 121.7(3) . . ?
C33 C32 C38 119.1(3) . . ?
C34 C33 C32 121.0(3) . . ?
C34 C33 C39 118.5(3) . . ?
C32 C33 C39 120.4(3) . . ?
C35 C34 C33 119.5(3) . . ?
C35 C34 C44 122.5(3) . . ?
C33 C34 C44 118.1(3) . . ?
C34 C35 C36 119.5(3) . . ?
C34 C35 C45 120.7(3) . . ?
C36 C35 C45 119.7(3) . . ?
C35 C36 C31 121.1(3) . . ?
C35 C36 C37 118.8(3) . . ?
C31 C36 C37 120.0(3) . . ?
N4 C39 C33 110.9(2) . . ?
N3 C40 N4 109.0(4) . . ?
C42 C41 N4 108.1(4) . . ?
C41 C42 N3 106.2(4) . . ?
C46 C45 C35 119.1(2) . . ?
C47 C46 C51 120.0(3) . . ?
C47 C46 C45 120.2(3) . . ?
C51 C46 C45 119.6(3) . . ?
C46 C47 C48 118.9(3) . . ?
C46 C47 C53 122.4(3) . . ?
C48 C47 C53 118.7(3) . . ?
C49 C48 C47 121.4(3) . . ?
C49 C48 C54 119.7(3) . . ?
C47 C48 C54 118.9(3) . . ?
C50 C49 C48 119.0(3) . . ?
C50 C49 C59 120.7(3) . . ?
C48 C49 C59 120.3(3) . . ?
C49 C50 C51 120.1(3) . . ?
C49 C50 C60 119.6(2) . . ?
C51 C50 C60 120.2(3) . . ?
C50 C51 C46 120.3(3) . . ?
C50 C51 C52 119.5(3) . . ?
C46 C51 C52 120.2(3) . . ?
N6 C54 C48 111.0(3) . . ?
C56 C55 N6 107.3(3) . . ?
C55 C56 N5 106.8(3) . . ?
N5 C57 N6 107.7(3) . . ?
C5 C60 C50 117.5(2) . . ?
N1S C2S C3S 178.1(11) . . ?

loop_
_geom_bond_atom_site_label_1
_geom_bond_atom_site_label_2
_geom_bond_distance
_geom_bond_site_symmetry_2
_geom_bond_publ_flag
O1 N9 1.160(5) . ?
O2 N9 1.270(5) . ?
O3 N9 1.249(5) . ?
O4 N10 1.239(4) . ?
O5 N10 1.245(4) . ?
O6 N10 1.240(4) . ?
O7 N11 1.247(5) . ?
O8 N11 1.216(4) . ?
O9 N11 1.205(5) . ?
O10 N12 0.977(13) . ?
O11 N12 1.23(3) . ?
O12 N12 1.35(2) . ?
O10' N12 1.412(12) . ?
O11' N12 1.187(11) . ?
O12' N12 1.191(8) . ?
N1 C11 1.332(4) . ?
N1 C13 1.371(4) . ?
N1 C14 1.465(5) . ?
N2 C11 1.330(4) . ?
N2 C12 1.382(4) . ?
N2 C10 1.483(4) . ?
N3 C40 1.314(5) . ?
N3 C42 1.401(7) . ?
N3 C43 1.461(7) . ?
N4 C40 1.333(5) . ?
N4 C41 1.376(5) . ?
N4 C39 1.460(4) . ?
N5 C57 1.327(4) . ?
N5 C56 1.378(4) . ?
N5 C58 1.473(4) . ?
N6 C57 1.344(4) . ?
N6 C55 1.376(4) . ?
N6 C54 1.480(4) . ?
N7 C28 1.321(8) . ?
N7 C26 1.342(7) . ?
N7 C29 1.472(7) . ?
N8 C26 1.308(6) . ?
N8 C27 1.331(6) . ?
N8 C25 1.457(4) . ?
N1S C2S 1.155(11) . ?
C1 C2 1.402(4) . ?
C1 C6 1.412(4) . ?
C1 C10 1.523(4) . ?
C2 C3 1.401(4) . ?
C2 C8 1.515(4) . ?
C3 C4 1.405(4) . ?
C3 C15 1.528(4) . ?
C4 C5 1.406(4) . ?
C4 C9 1.502(4) . ?
C5 C6 1.394(4) . ?
C5 C60 1.521(4) . ?
C6 C7 1.523(5) . ?
C12 C13 1.353(5) . ?
C15 C16 1.531(4) . ?
C16 C21 1.390(4) . ?
C16 C17 1.414(4) . ?
C17 C18 1.400(4) . ?
C17 C23 1.506(4) . ?
C18 C19 1.401(4) . ?
C18 C30 1.534(4) . ?
C19 C20 1.400(4) . ?
C19 C24 1.515(4) . ?
C20 C21 1.412(4) . ?
C20 C25 1.586(4) . ?
C21 C22 1.518(4) . ?
C27 C28 1.342(6) . ?
C30 C31 1.523(4) . ?
C31 C32 1.405(4) . ?
C31 C36 1.408(4) . ?
C32 C33 1.411(4) . ?
C32 C38 1.513(4) . ?
C33 C34 1.412(4) . ?
C33 C39 1.527(4) . ?
C34 C35 1.394(4) . ?
C34 C44 1.521(4) . ?
C35 C36 1.406(4) . ?
C35 C45 1.532(4) . ?
C36 C37 1.509(4) . ?
C41 C42 1.337(7) . ?
C45 C46 1.529(4) . ?
C46 C47 1.397(4) . ?
C46 C51 1.413(4) . ?
C47 C48 1.413(4) . ?
C47 C53 1.511(4) . ?
C48 C49 1.405(4) . ?
C48 C54 1.505(4) . ?
C49 C50 1.399(4) . ?
C49 C59 1.512(4) . ?
C50 C51 1.402(4) . ?
C50 C60 1.524(4) . ?
C51 C52 1.504(4) . ?
C55 C56 1.350(4) . ?
C2S C3S 1.394(13) . ?
